data_7209705
loop_
_publ_author_name
'Li, Yong-Hua'
'Min, Yong-Gang'
'Wang, Shi'
'Zuo, Jing-Lin'
'Wang, Lian-Hui'
'Huang, Wei'

_publ_section_title
;
 An unusual (3,4)-connected cubic-C3N4 type network constructed with
 [FeIII(Tp)(CN)3]&#x2212; (Tp&#x2212; = hydrotris(pyrazolyl)borate)
;
_journal_issue 19
_journal_name_full CrystEngComm
_journal_page_first 3772
_journal_paper_doi 10.1039/c3ce27001g
_journal_volume 15
_journal_year 2013
_chemical_formula_moiety 'C90 H106 B6 Fe6 N58.75 O7.38 Zn5'
_chemical_formula_sum 'C90 H106 B6 Fe6 N58.75 O7.38 Zn5'
_chemical_formula_weight 2855.64
_chemical_melting_point ?
_chemical_name_common Zn5((Tp)Fe(CN)3)6(H2O)3.25,4.75MeCN,2.125Et2O,2H2O
_chemical_name_systematic
;
Zn5[(Tp)Fe(CN)3]6(H2O)3.25,4.75MeCN,2.125Et2O,2H2O
;
_space_group_IT_number 220
_symmetry_cell_setting cubic
_symmetry_space_group_name_Hall 'I -4bd 2c 3'
_symmetry_space_group_name_H-M 'I -4 3 d'
_atom_sites_solution_hydrogens geom
_atom_sites_solution_primary direct
_atom_sites_solution_secondary difmap
_audit_creation_method SHELXL-97
_cell_angle_alpha 90.00
_cell_angle_beta 90.00
_cell_angle_gamma 90.00
_cell_formula_units_Z 16
_cell_length_a 40.9855(3)
_cell_length_b 40.9855(3)
_cell_length_c 40.9855(3)
_cell_measurement_reflns_used 7757
_cell_measurement_temperature 213(2)
_cell_volume 68847.9(9)
_computing_cell_refinement 'Bruker SMART'
_computing_data_collection 'Bruker SMART'
_computing_data_reduction 'Bruker SAINT'
_computing_molecular_graphics 'Bruker SHELXTL'
_computing_publication_material 'Bruker SHELXTL'
_computing_structure_refinement 'SHELXL-97 (Sheldrick, 1997)'
_computing_structure_solution 'SHELXS-97 (Sheldrick, 1990)'
_diffrn_ambient_temperature 213(2)
_diffrn_measured_fraction_theta_full 0.996
_diffrn_measured_fraction_theta_max 0.996
_diffrn_measurement_device_type 'CCD area detector'
_diffrn_measurement_method 'phi and omega scans'
_diffrn_radiation_monochromator graphite
_diffrn_radiation_source 'fine-focus sealed tube'
_diffrn_radiation_type MoK\a
_diffrn_radiation_wavelength 0.71073
_diffrn_reflns_av_R_equivalents 0.0772
_diffrn_reflns_av_sigmaI/netI 0.0466
_diffrn_reflns_limit_h_max 48
_diffrn_reflns_limit_h_min -40
_diffrn_reflns_limit_k_max 48
_diffrn_reflns_limit_k_min -44
_diffrn_reflns_limit_l_max 48
_diffrn_reflns_limit_l_min -34
_diffrn_reflns_number 140011
_diffrn_reflns_theta_full 25.00
_diffrn_reflns_theta_max 25.00
_diffrn_reflns_theta_min 1.86
_diffrn_standards_decay_% none
_exptl_absorpt_coefficient_mu 1.226
_exptl_absorpt_correction_T_max 0.754
_exptl_absorpt_correction_T_min 0.725
_exptl_absorpt_correction_type multi-scan
_exptl_absorpt_process_details 'SADABS; Bruker(2000)'
_exptl_crystal_colour BLACK
_exptl_crystal_density_diffrn 1.102
_exptl_crystal_density_meas ?
_exptl_crystal_density_method 'not measured'
_exptl_crystal_description BLOCK
_exptl_crystal_F_000 22715.9
_exptl_crystal_size_max 0.27
_exptl_crystal_size_mid 0.23
_exptl_crystal_size_min 0.23
_refine_diff_density_max 0.577
_refine_diff_density_min -0.392
_refine_diff_density_rms 0.099
_refine_ls_abs_structure_details 'Flack H D (1983), Acta Cryst. A39, 876-881'
_refine_ls_abs_structure_Flack -0.02(2)
_refine_ls_extinction_method none
_refine_ls_goodness_of_fit_ref 0.982
_refine_ls_hydrogen_treatment constr
_refine_ls_matrix_type full
_refine_ls_number_parameters 511
_refine_ls_number_reflns 7509
_refine_ls_number_restraints 15
_refine_ls_restrained_S_all 0.988
_refine_ls_R_factor_all 0.0658
_refine_ls_R_factor_gt 0.0495
_refine_ls_shift/su_max 0.002
_refine_ls_shift/su_mean 0.000
_refine_ls_structure_factor_coef Fsqd
_refine_ls_weighting_details 'calc w=1/[\s^2^(Fo^2^)+(0.0883P)^2^+0.0000P] where P=(Fo^2^+2Fc^2^)/3'
_refine_ls_weighting_scheme calc
_refine_ls_wR_factor_gt 0.1289
_refine_ls_wR_factor_ref 0.1352
_reflns_number_gt 5651
_reflns_number_total 7509
_reflns_threshold_expression >2sigma(I)
_cod_data_source_file c3ce27001g.txt
_cod_data_source_block jlz09
_cod_depositor_comments
;
The following automatic conversions were performed:

'_chemical_melting_point' value 'not measured' was changed to '?' -
the value is undefined or not given.

'_symmetry_cell_setting' value
'Cubic' changed to 'cubic' according to
/home/saulius/struct/CIF-dictionaries/cif_core.dic dictionary named
'cif_core.dic' version 2.4.2 from 2011-04-26.

Automatic conversion script
Id: cif_fix_values 1891 2012-01-12 08:04:46Z andrius 

The following automatic conversions were performed:

'_exptl_crystal_density_meas' value 'NONE' was changed to '?' - the
value is perceived as not measured.

Automatic conversion script
Id: cif_fix_values 3008 2015-01-20 13:52:24Z robertas 
;
_cod_original_cell_volume 68847.9(15)
_cod_original_sg_symbol_H-M I-43d
_cod_database_code 7209705

loop_
_symmetry_equiv_pos_as_xyz
'x, y, z'
'-x+1/2, -y, z+1/2'
'-x, y+1/2, -z+1/2'
'x+1/2, -y+1/2, -z'
'z, x, y'
'z+1/2, -x+1/2, -y'
'-z+1/2, -x, y+1/2'
'-z, x+1/2, -y+1/2'
'y, z, x'
'-y, z+1/2, -x+1/2'
'y+1/2, -z+1/2, -x'
'-y+1/2, -z, x+1/2'
'y+1/4, x+1/4, z+1/4'
'-y+1/4, -x+3/4, z+3/4'
'y+3/4, -x+1/4, -z+3/4'
'-y+3/4, x+3/4, -z+1/4'
'x+1/4, z+1/4, y+1/4'
'-x+3/4, z+3/4, -y+1/4'
'-x+1/4, -z+3/4, y+3/4'
'x+3/4, -z+1/4, -y+3/4'
'z+1/4, y+1/4, x+1/4'
'z+3/4, -y+1/4, -x+3/4'
'-z+3/4, y+3/4, -x+1/4'
'-z+1/4, -y+3/4, x+3/4'
'x+1/2, y+1/2, z+1/2'
'-x+1, -y+1/2, z+1'
'-x+1/2, y+1, -z+1'
'x+1, -y+1, -z+1/2'
'z+1/2, x+1/2, y+1/2'
'z+1, -x+1, -y+1/2'
'-z+1, -x+1/2, y+1'
'-z+1/2, x+1, -y+1'
'y+1/2, z+1/2, x+1/2'
'-y+1/2, z+1, -x+1'
'y+1, -z+1, -x+1/2'
'-y+1, -z+1/2, x+1'
'y+3/4, x+3/4, z+3/4'
'-y+3/4, -x+5/4, z+5/4'
'y+5/4, -x+3/4, -z+5/4'
'-y+5/4, x+5/4, -z+3/4'
'x+3/4, z+3/4, y+3/4'
'-x+5/4, z+5/4, -y+3/4'
'-x+3/4, -z+5/4, y+5/4'
'x+5/4, -z+3/4, -y+5/4'
'z+3/4, y+3/4, x+3/4'
'z+5/4, -y+3/4, -x+5/4'
'-z+5/4, y+5/4, -x+3/4'
'-z+3/4, -y+5/4, x+5/4'

loop_
_atom_site_label
_atom_site_type_symbol
_atom_site_fract_x
_atom_site_fract_y
_atom_site_fract_z
_atom_site_U_iso_or_equiv
_atom_site_adp_type
_atom_site_occupancy
_atom_site_symmetry_multiplicity
_atom_site_calc_flag
_atom_site_refinement_flags
_atom_site_disorder_assembly
_atom_site_disorder_group
Fe1 Fe 0.82104(3) 1.32182(3) 0.29906(3) 0.0603(3) Uani 1 1 d . A .
Fe2 Fe 0.91127(2) 1.27382(2) 0.44391(2) 0.0497(3) Uani 1 1 d . . .
Zn1 Zn 0.82426(3) 1.32426(3) 0.17574(3) 0.0841(5) Uani 1 3 d S . .
Zn2 Zn 0.74011(3) 1.24011(3) 0.25989(3) 0.0762(5) Uani 1 3 d SD . .
Zn3 Zn 0.925559(19) 1.270235(18) 0.32370(2) 0.0489(2) Uani 1 1 d . . .
O1 O 0.8782(4) 1.3293(4) 0.1688(4) 0.113(7) Uani 0.417(17) 1 d P A 1
O1' O 0.7089(4) 1.2525(5) 0.3036(4) 0.113(7) Uani 0.401(19) 1 d P B 2
O2 O 0.71313(14) 1.21313(14) 0.28687(14) 0.31(3) Uani 0.86(7) 3 d SPD B .
N1 N 0.82890(17) 1.32865(18) 0.2247(2) 0.082(2) Uani 1 1 d . A .
N2 N 0.77694(17) 1.26494(17) 0.28128(16) 0.0675(18) Uani 1 1 d . A .
N3 N 0.95984(15) 1.30133(15) 0.31210(15) 0.0574(16) Uani 1 1 d . . .
N4 N 0.94078(14) 1.22648(15) 0.31288(13) 0.0542(15) Uani 1 1 d . . .
N5 N 0.88409(16) 1.28282(17) 0.30172(15) 0.0664(18) Uani 1 1 d . A .
N6 N 0.91414(14) 1.27187(15) 0.36964(16) 0.0575(15) Uani 1 1 d . . .
C1 C 0.82673(18) 1.3264(2) 0.2531(2) 0.068(2) Uani 1 1 d . . .
C2 C 0.7948(2) 1.2850(2) 0.28913(19) 0.062(2) Uani 1 1 d . . .
C3 C 0.98364(19) 1.31544(17) 0.30877(16) 0.0503(18) Uani 1 1 d . . .
C4 C 0.95374(17) 1.20236(19) 0.30976(17) 0.0507(18) Uani 1 1 d . . .
C5 C 0.8603(2) 1.29613(19) 0.29980(19) 0.062(2) Uani 1 1 d . . .
C6 C 0.91135(15) 1.27333(16) 0.3970(2) 0.0510(18) Uani 1 1 d . . .
B2 B 0.8553(3) 1.2905(2) 0.4920(3) 0.077(3) Uani 1 1 d . . .
H2B H 0.8375 1.2960 0.5073 0.093 Uiso 1 1 calc R . .
N21 N 0.84637(16) 1.26073(15) 0.47051(16) 0.0677(17) Uani 1 1 d . . .
N22 N 0.86938(14) 1.25033(14) 0.44800(14) 0.0564(15) Uani 1 1 d . . .
N23 N 0.88672(18) 1.28218(15) 0.50997(16) 0.0679(18) Uani 1 1 d . . .
N24 N 0.91409(16) 1.27487(15) 0.49213(15) 0.0596(16) Uani 1 1 d . . .
N25 N 0.86263(15) 1.31907(15) 0.46831(15) 0.0605(16) Uani 1 1 d . . .
N26 N 0.88619(14) 1.31528(13) 0.44552(14) 0.0540(15) Uani 1 1 d . . .
C21 C 0.8196(2) 1.2427(2) 0.4683(2) 0.081(3) Uani 1 1 d . . .
H21 H 0.8006 1.2451 0.4809 0.097 Uiso 1 1 calc R . .
C22 C 0.8245(2) 1.2202(2) 0.4446(3) 0.085(3) Uani 1 1 d . . .
H22 H 0.8099 1.2038 0.4381 0.102 Uiso 1 1 calc R . .
C23 C 0.85557(19) 1.22601(18) 0.4318(2) 0.070(2) Uani 1 1 d . . .
H23 H 0.8652 1.2145 0.4145 0.084 Uiso 1 1 calc R . .
C24 C 0.8944(3) 1.2805(2) 0.5420(2) 0.085(3) Uani 1 1 d . . .
H24 H 0.8797 1.2838 0.5592 0.102 Uiso 1 1 calc R . .
C25 C 0.9265(3) 1.2732(3) 0.5454(2) 0.094(3) Uani 1 1 d . . .
H25 H 0.9385 1.2711 0.5648 0.112 Uiso 1 1 calc R . .
C26 C 0.9374(2) 1.2697(2) 0.5132(2) 0.078(2) Uani 1 1 d . . .
H26 H 0.9590 1.2643 0.5075 0.094 Uiso 1 1 calc R . .
C27 C 0.8495(2) 1.3486(2) 0.4655(2) 0.077(2) Uani 1 1 d . . .
H27 H 0.8329 1.3571 0.4787 0.093 Uiso 1 1 calc R . .
C28 C 0.8645(2) 1.3646(2) 0.4401(2) 0.079(2) Uani 1 1 d . . .
H28 H 0.8603 1.3859 0.4325 0.094 Uiso 1 1 calc R . .
C29 C 0.88707(19) 1.3424(2) 0.4282(2) 0.064(2) Uani 1 1 d . . .
H29 H 0.9010 1.3462 0.4104 0.077 Uiso 1 1 calc R . .
B1 B 0.8039(3) 1.3742(3) 0.3496(3) 0.080(3) Uani 1 1 d . C .
H1B H 0.7982 1.3911 0.3658 0.096 Uiso 1 1 calc R . .
N11 N 0.83627(15) 1.38148(17) 0.33404(19) 0.082(2) Uani 1 1 d . . .
N12 N 0.84696(16) 1.36088(17) 0.30965(19) 0.081(2) Uani 1 1 d . A .
N13 N 0.80629(16) 1.34045(17) 0.36588(19) 0.0728(19) Uani 1 1 d . . .
N14 N 0.81545(15) 1.31512(17) 0.34655(16) 0.0666(18) Uani 1 1 d . A .
N15 N 0.77745(14) 1.37212(14) 0.32244(16) 0.0625(16) Uani 1 1 d . . .
N16 N 0.78220(15) 1.34937(15) 0.29916(16) 0.0625(17) Uani 1 1 d . A .
C11 C 0.8573(8) 1.4036(11) 0.3465(8) 0.088(8) Uani 0.55(3) 1 d PD C 1
C12 C 0.8834(10) 1.3962(8) 0.3236(12) 0.108(10) Uani 0.55(3) 1 d PD C 1
C11' C 0.8556(10) 1.4071(15) 0.3309(10) 0.088(8) Uani 0.45(3) 1 d PD C 2
C12' C 0.8836(12) 1.4057(9) 0.3088(14) 0.108(10) Uani 0.45(3) 1 d PD C 2
C13 C 0.8761(3) 1.3732(3) 0.3000(3) 0.129(5) Uani 1 1 d . . .
H13 H 0.8885 1.3674 0.2815 0.155 Uiso 1 1 calc R C 1
C14 C 0.8026(3) 1.3292(3) 0.3960(3) 0.101(3) Uani 1 1 d . C .
H14 H 0.7961 1.3420 0.4140 0.121 Uiso 1 1 calc R . .
C15 C 0.8091(3) 1.2984(3) 0.3973(2) 0.111(4) Uani 1 1 d . . .
H15 H 0.8084 1.2849 0.4158 0.133 Uiso 1 1 calc R C .
C16 C 0.8174(2) 1.2894(2) 0.3656(2) 0.086(3) Uani 1 1 d . A .
H16 H 0.8235 1.2684 0.3590 0.104 Uiso 1 1 calc R . .
C17 C 0.7498(2) 1.38837(19) 0.3170(2) 0.073(2) Uani 1 1 d . C .
H17 H 0.7413 1.4052 0.3301 0.088 Uiso 1 1 calc R . .
C18 C 0.7361(2) 1.3764(2) 0.2893(2) 0.097(3) Uani 1 1 d . . .
H18 H 0.7168 1.3835 0.2792 0.117 Uiso 1 1 calc R C .
C19 C 0.7560(2) 1.3518(2) 0.2791(2) 0.073(2) Uani 1 1 d . A .
H19 H 0.7521 1.3386 0.2608 0.088 Uiso 1 1 calc R . .
O1S O 0.9268(5) 1.3074(5) 0.2087(5) 0.200(7) Uiso 0.67 1 d PD . .
C1S C 0.9228(7) 1.2579(6) 0.1852(6) 0.201(10) Uiso 0.67 1 d PD . .
H1SB H 0.9220 1.2352 0.1920 0.302 Uiso 0.67 1 calc PR . .
H1SC H 0.9418 1.2613 0.1715 0.302 Uiso 0.67 1 calc PR . .
H1SD H 0.9032 1.2633 0.1732 0.302 Uiso 0.67 1 calc PR . .
C2S C 0.9252(7) 1.2788(6) 0.2141(7) 0.205(11) Uiso 0.67 1 d PD . .
H2SA H 0.9061 1.2748 0.2280 0.246 Uiso 0.67 1 calc PR . .
H2SB H 0.9445 1.2724 0.2266 0.246 Uiso 0.67 1 calc PR . .
C3S C 0.9340(6) 1.3655(6) 0.2223(6) 0.187(10) Uiso 0.67 1 d PD . .
H3SA H 0.9348 1.3776 0.2426 0.281 Uiso 0.67 1 calc PR . .
H3SC H 0.9155 1.3728 0.2095 0.281 Uiso 0.67 1 calc PR . .
H3SD H 0.9540 1.3691 0.2101 0.281 Uiso 0.67 1 calc PR . .
C4S C 0.9303(7) 1.3292(6) 0.2297(7) 0.198(11) Uiso 0.67 1 d PD . .
H4SA H 0.9496 1.3230 0.2424 0.237 Uiso 0.67 1 calc PR . .
H4SB H 0.9116 1.3272 0.2444 0.237 Uiso 0.67 1 calc PR . .
O2S O 0.8951(8) 1.4543(8) 0.4740(8) 0.181(11) Uiso 0.33 1 d P . .
N1S N 0.8456(8) 1.2009(10) 0.3601(8) 0.47(2) Uiso 0.79(2) 1 d PD . .
C5S C 0.8076(7) 1.1725(7) 0.3182(6) 0.269(12) Uiso 0.79(2) 1 d PD . .
C6S C 0.8220(5) 1.1873(5) 0.3484(5) 0.161(6) Uiso 0.79(2) 1 d PD . .
N2S N 0.8879(12) 1.5009(14) 0.3361(8) 0.47(2) Uiso 0.623(19) 1 d PD . .
C7S C 0.8668(10) 1.4795(10) 0.3923(8) 0.269(12) Uiso 0.623(19) 1 d PD . .
C8S C 0.8842(6) 1.4931(6) 0.3640(7) 0.161(6) Uiso 0.623(19) 1 d PD . .
O3S O 0.7734(10) 1.2372(10) 0.5557(10) 0.227(15) Uiso 0.33 1 d P D 1
N3S N 0.7500 1.3316(12) 0.5000 0.47(2) Uiso 0.33 2 d SPD E 2
C9S C 0.7500 1.3022(13) 0.5000 0.269(12) Uiso 0.33 2 d SPD . 2
C10S C 0.7578(11) 1.2702(12) 0.5149(10) 0.161(6) Uiso 0.33 1 d PD . 2

loop_
_atom_site_aniso_label
_atom_site_aniso_U_11
_atom_site_aniso_U_22
_atom_site_aniso_U_33
_atom_site_aniso_U_23
_atom_site_aniso_U_13
_atom_site_aniso_U_12
Fe1 0.0503(6) 0.0619(7) 0.0687(7) -0.0155(6) -0.0125(5) 0.0180(5)
Fe2 0.0517(6) 0.0482(6) 0.0493(6) -0.0072(5) 0.0093(5) -0.0104(5)
Zn1 0.0841(5) 0.0841(5) 0.0841(5) -0.0089(6) -0.0089(6) 0.0089(6)
Zn2 0.0762(5) 0.0762(5) 0.0762(5) -0.0193(6) -0.0193(6) 0.0193(6)
Zn3 0.0425(5) 0.0520(5) 0.0522(5) -0.0036(4) -0.0010(4) 0.0082(4)
O1 0.104(10) 0.135(13) 0.099(10) 0.024(8) 0.020(7) -0.011(7)
O1' 0.104(10) 0.135(13) 0.099(10) 0.024(8) 0.020(7) -0.011(7)
O2 0.31(3) 0.31(3) 0.31(3) 0.098(16) 0.098(16) -0.098(16)
N1 0.077(5) 0.091(6) 0.079(5) -0.010(4) -0.009(4) 0.007(4)
N2 0.069(5) 0.061(4) 0.073(5) -0.008(4) -0.010(4) 0.013(4)
N3 0.044(4) 0.056(4) 0.072(5) -0.001(3) 0.006(3) 0.002(3)
N4 0.055(4) 0.049(4) 0.059(4) -0.006(3) -0.005(3) 0.018(3)
N5 0.048(4) 0.084(5) 0.068(4) -0.021(4) -0.014(3) 0.024(4)
N6 0.059(4) 0.070(4) 0.044(4) -0.005(3) 0.005(3) 0.004(3)
C1 0.057(5) 0.065(5) 0.083(6) -0.015(5) -0.015(5) 0.017(4)
C2 0.062(5) 0.072(6) 0.054(5) -0.007(4) -0.013(4) 0.026(5)
C3 0.063(5) 0.049(4) 0.039(4) -0.001(3) 0.000(4) 0.027(4)
C4 0.048(4) 0.057(5) 0.047(4) -0.005(4) -0.010(3) 0.001(4)
C5 0.056(5) 0.060(5) 0.070(5) -0.013(4) -0.018(4) 0.005(4)
C6 0.033(4) 0.041(4) 0.079(6) -0.008(4) 0.000(4) -0.002(3)
B2 0.071(7) 0.077(7) 0.084(7) -0.020(6) 0.039(6) -0.015(5)
N21 0.071(4) 0.063(4) 0.069(4) -0.004(3) 0.018(4) -0.013(4)
N22 0.050(4) 0.058(4) 0.062(4) -0.009(3) 0.010(3) -0.009(3)
N23 0.086(5) 0.063(4) 0.055(4) -0.011(3) 0.017(4) -0.009(4)
N24 0.065(4) 0.060(4) 0.054(4) -0.009(3) 0.004(4) -0.010(3)
N25 0.061(4) 0.053(4) 0.067(4) -0.012(3) 0.015(3) -0.002(3)
N26 0.059(4) 0.044(4) 0.059(4) -0.005(3) 0.006(3) -0.006(3)
C21 0.060(5) 0.077(6) 0.105(7) 0.001(6) 0.024(5) -0.024(5)
C22 0.059(5) 0.072(6) 0.126(8) -0.021(6) 0.019(5) -0.028(5)
C23 0.070(6) 0.049(5) 0.091(6) -0.022(5) 0.007(5) -0.017(4)
C24 0.141(10) 0.067(6) 0.046(6) -0.007(4) 0.017(6) -0.009(6)
C25 0.104(8) 0.128(9) 0.049(6) -0.003(5) -0.008(5) -0.003(7)
C26 0.086(6) 0.083(6) 0.066(6) -0.004(5) 0.002(5) -0.007(5)
C27 0.064(6) 0.073(6) 0.095(7) -0.025(5) 0.009(5) 0.002(5)
C28 0.084(6) 0.061(5) 0.091(7) -0.003(5) -0.003(5) 0.012(5)
C29 0.065(5) 0.062(5) 0.065(5) 0.007(5) -0.001(4) -0.009(4)
B1 0.071(7) 0.080(8) 0.089(8) -0.036(6) -0.026(6) 0.021(6)
N11 0.046(4) 0.076(5) 0.126(6) -0.043(5) -0.011(4) 0.012(4)
N12 0.052(4) 0.078(5) 0.112(6) -0.014(4) -0.004(4) 0.011(4)
N13 0.068(5) 0.080(5) 0.070(5) -0.024(4) -0.026(4) 0.027(4)
N14 0.060(4) 0.066(4) 0.074(4) -0.018(4) -0.020(3) 0.018(3)
N15 0.055(4) 0.059(4) 0.073(4) -0.023(3) -0.011(3) 0.015(3)
N16 0.056(4) 0.062(4) 0.069(4) -0.018(3) -0.006(3) 0.014(3)
C11 0.057(7) 0.104(13) 0.10(2) -0.04(2) -0.048(16) 0.004(7)
C12 0.108(10) 0.030(16) 0.19(4) 0.000(13) 0.015(19) -0.030(12)
C11' 0.057(7) 0.104(13) 0.10(2) -0.04(2) -0.048(16) 0.004(7)
C12' 0.108(10) 0.030(16) 0.19(4) 0.000(13) 0.015(19) -0.030(12)
C13 0.062(7) 0.126(10) 0.200(14) -0.039(9) 0.034(8) 0.003(7)
C14 0.110(8) 0.123(10) 0.069(7) -0.031(6) -0.037(6) 0.049(7)
C15 0.138(10) 0.126(10) 0.067(7) 0.009(6) -0.006(6) 0.050(8)
C16 0.095(7) 0.084(7) 0.080(7) -0.008(6) -0.014(6) 0.025(6)
C17 0.067(5) 0.063(5) 0.089(6) -0.017(5) -0.013(5) 0.030(4)
C18 0.082(7) 0.105(7) 0.105(8) -0.031(6) -0.039(6) 0.048(6)
C19 0.071(5) 0.080(6) 0.069(5) -0.023(5) -0.029(5) 0.032(5)

loop_
_atom_type_symbol
_atom_type_description
_atom_type_scat_dispersion_real
_atom_type_scat_dispersion_imag
_atom_type_scat_source
C C 0.0033 0.0016 'International Tables Vol C Tables 4.2.6.8 and 6.1.1.4'
H H 0.0000 0.0000 'International Tables Vol C Tables 4.2.6.8 and 6.1.1.4'
B B 0.0013 0.0007 'International Tables Vol C Tables 4.2.6.8 and 6.1.1.4'
N N 0.0061 0.0033 'International Tables Vol C Tables 4.2.6.8 and 6.1.1.4'
Fe Fe 0.3463 0.8444 'International Tables Vol C Tables 4.2.6.8 and 6.1.1.4'
Zn Zn 0.2839 1.4301 'International Tables Vol C Tables 4.2.6.8 and 6.1.1.4'
O O 0.0106 0.0060 'International Tables Vol C Tables 4.2.6.8 and 6.1.1.4'

loop_
_geom_angle_atom_site_label_1
_geom_angle_atom_site_label_2
_geom_angle_atom_site_label_3
_geom_angle
_geom_angle_site_symmetry_1
_geom_angle_site_symmetry_3
C2 Fe1 C1 86.3(3) . .
C2 Fe1 C5 92.4(3) . .
C1 Fe1 C5 88.1(3) . .
C2 Fe1 N16 89.9(3) . .
C1 Fe1 N16 92.6(3) . .
C5 Fe1 N16 177.6(3) . .
C2 Fe1 N12 178.1(3) . .
C1 Fe1 N12 94.1(3) . .
C5 Fe1 N12 89.4(3) . .
N16 Fe1 N12 88.2(3) . .
C2 Fe1 N14 92.0(3) . .
C1 Fe1 N14 177.7(3) . .
C5 Fe1 N14 90.3(3) . .
N16 Fe1 N14 89.1(3) . .
N12 Fe1 N14 87.6(3) . .
C3 Fe2 C6 86.1(3) 40_645 .
C3 Fe2 C4 88.3(3) 40_645 15_475
C6 Fe2 C4 85.7(3) . 15_475
C3 Fe2 N22 91.1(3) 40_645 .
C6 Fe2 N22 94.7(3) . .
C4 Fe2 N22 179.3(3) 15_475 .
C3 Fe2 N24 92.7(3) 40_645 .
C6 Fe2 N24 176.5(3) . .
C4 Fe2 N24 91.0(3) 15_475 .
N22 Fe2 N24 88.7(2) . .
C3 Fe2 N26 178.2(3) 40_645 .
C6 Fe2 N26 92.5(3) . .
C4 Fe2 N26 92.7(3) 15_475 .
N22 Fe2 N26 88.0(2) . .
N24 Fe2 N26 88.8(3) . .
N1 Zn1 N1 100.0(3) . 8_656
N1 Zn1 N1 100.0(3) . 11_466
N1 Zn1 N1 100.0(3) 8_656 11_466
N1 Zn1 O1 163.6(5) . 11_466
N1 Zn1 O1 89.6(5) 8_656 11_466
N1 Zn1 O1 91.4(5) 11_466 11_466
N1 Zn1 O1 89.6(5) . 8_656
N1 Zn1 O1 91.4(5) 8_656 8_656
N1 Zn1 O1 163.6(5) 11_466 8_656
O1 Zn1 O1 76.8(6) 11_466 8_656
N1 Zn1 O1 91.4(5) . .
N1 Zn1 O1 163.6(5) 8_656 .
N1 Zn1 O1 89.6(5) 11_466 .
O1 Zn1 O1 76.8(6) 11_466 .
O1 Zn1 O1 76.8(6) 8_656 .
O2 Zn2 N2 118.1(2) . 11_466
O2 Zn2 N2 118.1(2) . .
N2 Zn2 N2 99.6(3) 11_466 .
O2 Zn2 N2 118.1(2) . 8_656
N2 Zn2 N2 99.6(2) 11_466 8_656
N2 Zn2 N2 99.6(2) . 8_656
O2 Zn2 O1' 49.0(5) . 8_656
N2 Zn2 O1' 89.2(5) 11_466 8_656
N2 Zn2 O1' 167.1(6) . 8_656
N2 Zn2 O1' 88.1(5) 8_656 8_656
O2 Zn2 O1' 49.0(5) . .
N2 Zn2 O1' 167.1(6) 11_466 .
N2 Zn2 O1' 88.1(5) . .
N2 Zn2 O1' 89.2(5) 8_656 .
O1' Zn2 O1' 81.7(8) 8_656 .
O2 Zn2 O1' 49.0(5) . 11_466
N2 Zn2 O1' 88.1(5) 11_466 11_466
N2 Zn2 O1' 89.2(5) . 11_466
N2 Zn2 O1' 167.1(6) 8_656 11_466
O1' Zn2 O1' 81.7(8) 8_656 11_466
O1' Zn2 O1' 81.7(8) . 11_466
N6 Zn3 N4 109.2(3) . .
N6 Zn3 N3 112.7(3) . .
N4 Zn3 N3 108.3(2) . .
N6 Zn3 N5 102.9(3) . .
N4 Zn3 N5 114.1(2) . .
N3 Zn3 N5 109.5(3) . .
O2 O1' Zn2 55.3(6) . .
O1' O2 O1' 114.1(5) 8_656 11_466
O1' O2 O1' 114.1(5) 8_656 .
O1' O2 O1' 114.1(5) 11_466 .
O1' O2 Zn2 75.7(6) 8_656 .
O1' O2 Zn2 75.7(6) 11_466 .
O1' O2 Zn2 75.7(6) . .
C1 N1 Zn1 166.3(7) . .
C2 N2 Zn2 163.6(6) . .
C3 N3 Zn3 166.6(6) . .
C4 N4 Zn3 168.9(6) . .
C5 N5 Zn3 154.3(6) . .
C6 N6 Zn3 171.8(6) . .
N1 C1 Fe1 177.1(8) . .
N2 C2 Fe1 172.9(7) . .
N3 C3 Fe2 176.4(6) . 15_475
N4 C4 Fe2 178.0(6) . 40_645
N5 C5 Fe1 174.9(7) . .
N6 C6 Fe2 173.8(6) . .
N23 B2 N21 107.5(7) . .
N23 B2 N25 108.0(7) . .
N21 B2 N25 106.6(7) . .
C21 N21 N22 110.2(6) . .
C21 N21 B2 132.5(7) . .
N22 N21 B2 117.3(6) . .
C23 N22 N21 105.9(6) . .
C23 N22 Fe2 134.1(5) . .
N21 N22 Fe2 119.9(4) . .
C24 N23 N24 108.4(7) . .
C24 N23 B2 132.8(8) . .
N24 N23 B2 118.8(6) . .
C26 N24 N23 106.4(6) . .
C26 N24 Fe2 134.4(6) . .
N23 N24 Fe2 119.3(5) . .
C27 N25 N26 109.5(7) . .
C27 N25 B2 131.7(7) . .
N26 N25 B2 118.9(6) . .
C29 N26 N25 107.1(6) . .
C29 N26 Fe2 133.5(5) . .
N25 N26 Fe2 119.4(5) . .
N21 C21 C22 107.9(7) . .
C21 C22 C23 106.7(7) . .
N22 C23 C22 109.3(7) . .
N23 C24 C25 109.8(8) . .
C24 C25 C26 103.6(8) . .
N24 C26 C25 111.8(9) . .
N25 C27 C28 108.7(8) . .
C27 C28 C29 104.5(8) . .
N26 C29 C28 110.2(7) . .
N11 B1 N13 107.9(7) . .
N11 B1 N15 108.8(8) . .
N13 B1 N15 107.8(7) . .
C11' N11 N12 102.9(19) . .
C11 N11 N12 118.8(15) . .
C11' N11 B1 137(2) . .
C11 N11 B1 122.4(16) . .
N12 N11 B1 117.8(7) . .
C13 N12 N11 105.3(8) . .
C13 N12 Fe1 135.5(7) . .
N11 N12 Fe1 119.1(5) . .
C14 N13 N14 108.1(8) . .
C14 N13 B1 135.0(8) . .
N14 N13 B1 116.9(8) . .
C16 N14 N13 106.4(7) . .
C16 N14 Fe1 133.6(6) . .
N13 N14 Fe1 119.9(6) . .
C17 N15 N16 110.5(6) . .
C17 N15 B1 133.2(7) . .
N16 N15 B1 116.3(6) . .
N15 N16 C19 105.3(6) . .
N15 N16 Fe1 121.3(5) . .
C19 N16 Fe1 133.4(5) . .
N11 C11 C12 95(3) . .
C13 C12 C11 116(3) . .
N11 C11' C12' 120(4) . .
C13 C12' C11' 91(3) . .
N12 C13 C12 103.8(16) . .
N12 C13 C12' 117.7(19) . .
C15 C14 N13 110.5(9) . .
C14 C15 C16 105.9(10) . .
N14 C16 C15 109.2(9) . .
N15 C17 C18 108.0(7) . .
C19 C18 C17 106.1(7) . .
N16 C19 C18 110.1(7) . .
C2S O1S C4S 125(3) . .
O1S C2S C1S 115(3) . .
O1S C4S C3S 125(3) . .
N1S C6S C5S 146(2) . .
N2S C8S C7S 156(3) . .
N3S C9S C10S 152.3(15) . 27_645
N3S C9S C10S 152.3(15) . .
C10S C9S C10S 55(3) 27_645 .
C10S C10S C9S 62.3(15) 27_645 .

loop_
_geom_bond_atom_site_label_1
_geom_bond_atom_site_label_2
_geom_bond_distance
_geom_bond_site_symmetry_2
Fe1 C2 1.897(10) .
Fe1 C1 1.908(10) .
Fe1 C5 1.923(8) .
Fe1 N16 1.951(6) .
Fe1 N12 1.970(7) .
Fe1 N14 1.979(7) .
Fe2 C3 1.907(9) 40_645
Fe2 C6 1.922(9) .
Fe2 C4 1.925(8) 15_475
Fe2 N22 1.975(6) .
Fe2 N24 1.980(6) .
Fe2 N26 1.987(6) .
Zn1 N1 2.024(8) .
Zn1 N1 2.024(8) 8_656
Zn1 N1 2.024(8) 11_466
Zn1 O1 2.240(16) 11_466
Zn1 O1 2.240(16) 8_656
Zn1 O1 2.240(16) .
Zn2 O2 1.916(10) .
Zn2 N2 2.021(8) 11_466
Zn2 N2 2.021(8) .
Zn2 N2 2.021(8) 8_656
Zn2 O1' 2.258(17) 8_656
Zn2 O1' 2.258(17) .
Zn2 O1' 2.258(17) 11_466
Zn3 N6 1.941(7) .
Zn3 N4 1.950(6) .
Zn3 N3 1.956(7) .
Zn3 N5 1.992(7) .
O1' O2 1.76(2) .
O2 O1' 1.76(2) 8_656
O2 O1' 1.76(2) 11_466
N1 C1 1.170(10) .
N2 C2 1.147(9) .
N3 C3 1.142(9) .
N4 C4 1.129(8) .
N5 C5 1.120(8) .
N6 C6 1.130(8) .
C3 Fe2 1.907(9) 15_475
C4 Fe2 1.925(8) 40_645
B2 N23 1.522(13) .
B2 N21 1.547(11) .
B2 N25 1.550(12) .
N21 C21 1.324(9) .
N21 N22 1.387(8) .
N22 C23 1.324(9) .
N23 C24 1.350(11) .
N23 N24 1.372(8) .
N24 C26 1.307(10) .
N25 C27 1.328(10) .
N25 N26 1.352(7) .
N26 C29 1.320(9) .
C21 C22 1.353(11) .
C22 C23 1.396(10) .
C24 C25 1.355(12) .
C25 C26 1.401(12) .
C27 C28 1.375(11) .
C28 C29 1.387(11) .
B1 N11 1.502(13) .
B1 N13 1.538(13) .
B1 N15 1.557(11) .
N11 C11' 1.32(6) .
N11 C11 1.35(4) .
N11 N12 1.380(9) .
N12 C13 1.356(12) .
N13 C14 1.328(12) .
N13 N14 1.359(8) .
N14 C16 1.314(10) .
N15 C17 1.333(9) .
N15 N16 1.348(8) .
N16 C19 1.357(9) .
C11 C12 1.45(2) .
C12 C13 1.38(5) .
C11' C12' 1.46(2) .
C12' C13 1.42(5) .
C14 C15 1.292(13) .
C15 C16 1.390(12) .
C17 C18 1.360(11) .
C18 C19 1.360(11) .
O1S C2S 1.195(17) .
O1S C4S 1.249(17) .
C1S C2S 1.465(17) .
C3S C4S 1.527(17) .
N1S C6S 1.213(10) .
C5S C6S 1.502(10) .
N2S C8S 1.196(10) .
C7S C8S 1.472(10) .
N3S C9S 1.205(9) .
C9S C10S 1.479(9) 27_645
C9S C10S 1.479(9) .
C10S C10S 1.38(7) 27_645
